data_7243068
loop_
_publ_author_name
'Singh, Abhishek'
'Singh, Reman Kumar'
'Patwari, G. Naresh'

_publ_section_title
;
 Hierarchy of \p-stacking determines the conformational preferences of
 bis-squaramates
;
_journal_issue 31
_journal_name_full CrystEngComm
_journal_page_first 5331
_journal_page_last 5336
_journal_paper_doi 10.1039/D1CE00623A
_journal_volume 23
_journal_year 2021
_chemical_formula_moiety 'C7 H8 N O3'
_chemical_formula_sum 'C14 H16 N2 O6'
_chemical_formula_weight 154.14
_chemical_name_common 4,4'-(butane-1,4-diylbis(azanediyl))bis(3-methoxycyclobut-3-ene-1,2-dione)
_chemical_name_systematic Sq-1,4-dimer
_space_group_crystal_system monoclinic
_space_group_IT_number 14
_space_group_name_Hall '-P 2ybc'
_space_group_name_H-M_alt 'P 1 21/c 1'
_atom_sites_solution_hydrogens geom
_atom_sites_solution_primary dual
_audit_creation_date 2020-02-13
_audit_creation_method
;
Olex2 1.3-ac4
(compiled 2019.04.23 svn.r3594 for Rigaku Oxford Diffraction, GUI svn.r5739)
;
_audit_update_record
;
2020-02-26 deposited with the CCDC.	2021-06-14 downloaded from the CCDC.
;
_cell_angle_alpha 90
_cell_angle_beta 92.535(16)
_cell_angle_gamma 90
_cell_formula_units_Z 4
_cell_length_a 8.4828(16)
_cell_length_b 12.528(2)
_cell_length_c 6.6496(11)
_cell_measurement_reflns_used 1215
_cell_measurement_temperature 150
_cell_measurement_theta_max 29.5550
_cell_measurement_theta_min 2.8890
_cell_volume 706.0(2)
_computing_cell_refinement 'CrystalClear-SM Expert 2.0 r7 (Rigaku, 2011)'
_computing_data_collection 'CrystalClear-SM Expert 2.0 r7 (Rigaku, 2011)'
_computing_data_reduction 'CrystalClear-SM Expert 2.0 r7 (Rigaku, 2011)'
_computing_molecular_graphics 'Olex2 (Dolomanov et al., 2009)'
_computing_publication_material 'Olex2 (Dolomanov et al., 2009)'
_computing_structure_refinement 'ShelXL (Sheldrick, 2015)'
_computing_structure_solution 'ShelXT (Sheldrick, 2015)'
_diffrn_ambient_temperature 150
_diffrn_detector CCD
_diffrn_detector_area_resol_mean 28.5714
_diffrn_detector_type 'Rigaku Saturn724+'
_diffrn_measured_fraction_theta_full 0.994
_diffrn_measured_fraction_theta_max 0.994
_diffrn_measurement_details
;
List of Runs (angles in degrees, time in seconds):

  # Type    Start    End  Width  t~exp~   \w     \q     \k     \f   Frames
#--------------------------------------------------------------------------
  1  \w   -110.00  69.50   0.50    8.00    --  -20.00   0.00  36.00  359
  2  \w    -70.00 -36.00   0.50    8.00    --  -20.00 -72.00 -36.00   68
;
_diffrn_measurement_device 'AFC12 (Right): Kappa 3 circle'
_diffrn_measurement_device_type 'Rigaku Saturn724+ (2x2 bin mode)'
_diffrn_measurement_method 'profile data from \w-scans'
_diffrn_measurement_specimen_support 'Mitegen 50um'
_diffrn_orient_matrix_type 'CrysAlisPro convention (1999,Acta A55,543-557)'
_diffrn_orient_matrix_UB_11 -0.0477730000
_diffrn_orient_matrix_UB_12 0.0424282000
_diffrn_orient_matrix_UB_13 -0.0385813000
_diffrn_orient_matrix_UB_21 0.0099960000
_diffrn_orient_matrix_UB_22 -0.0186373000
_diffrn_orient_matrix_UB_23 -0.0993259000
_diffrn_orient_matrix_UB_31 -0.0680032000
_diffrn_orient_matrix_UB_32 -0.0325303000
_diffrn_orient_matrix_UB_33 0.0066367000
_diffrn_radiation_collimation 0.3
_diffrn_radiation_monochromator Confocal
_diffrn_radiation_probe x-ray
_diffrn_radiation_type 'Mo K\a'
_diffrn_radiation_wavelength 0.71073
_diffrn_reflns_av_R_equivalents 0.0382
_diffrn_reflns_av_unetI/netI 0.0593
_diffrn_reflns_Laue_measured_fraction_full 0.994
_diffrn_reflns_Laue_measured_fraction_max 0.994
_diffrn_reflns_limit_h_max 9
_diffrn_reflns_limit_h_min -9
_diffrn_reflns_limit_k_max 14
_diffrn_reflns_limit_k_min -12
_diffrn_reflns_limit_l_max 7
_diffrn_reflns_limit_l_min -6
_diffrn_reflns_number 2742
_diffrn_reflns_point_group_measured_fraction_full 0.994
_diffrn_reflns_point_group_measured_fraction_max 0.994
_diffrn_reflns_theta_full 24.958
_diffrn_reflns_theta_max 24.957
_diffrn_reflns_theta_min 2.902
_diffrn_source 'Rotating Anode'
_diffrn_source_current 24.0
_diffrn_source_power 1.2
_diffrn_source_target Mo
_diffrn_source_type 'Rotating Anode'
_diffrn_source_voltage 50.0
_exptl_absorpt_coefficient_mu 0.115
_exptl_absorpt_correction_T_max 1.00000
_exptl_absorpt_correction_T_min 0.39164
_exptl_absorpt_correction_type multi-scan
_exptl_absorpt_process_details
;
CrysAlisPro 1.171.38.43 (Rigaku Oxford Diffraction, 2015)
Empirical absorption correction using spherical harmonics,
 implemented in SCALE3 ABSPACK scaling algorithm.
;
_exptl_crystal_colour colourless
_exptl_crystal_colour_primary colourless
_exptl_crystal_density_diffrn 1.450
_exptl_crystal_description block
_exptl_crystal_F_000 324
_exptl_crystal_recrystallization_method 'Re-crystallisation from solvent: Methanol/ACN/CHCl3'
_exptl_crystal_size_max 0.0411
_exptl_crystal_size_mid 0.0321
_exptl_crystal_size_min 0.021
_refine_diff_density_max 0.859
_refine_diff_density_min -0.425
_refine_diff_density_rms 0.163
_refine_ls_extinction_method none
_refine_ls_goodness_of_fit_ref 1.056
_refine_ls_hydrogen_treatment constr
_refine_ls_matrix_type full
_refine_ls_number_parameters 101
_refine_ls_number_reflns 1223
_refine_ls_number_restraints 0
_refine_ls_restrained_S_all 1.056
_refine_ls_R_factor_all 0.1162
_refine_ls_R_factor_gt 0.0954
_refine_ls_shift/su_max 0.000
_refine_ls_shift/su_mean 0.000
_refine_ls_structure_factor_coef Fsqd
_refine_ls_weighting_details 'w=1/[\s^2^(Fo^2^)+(0.1908P)^2^] where P=(Fo^2^+2Fc^2^)/3'
_refine_ls_weighting_scheme calc
_refine_ls_wR_factor_gt 0.2552
_refine_ls_wR_factor_ref 0.2825
_reflns_Friedel_coverage 0.000
_reflns_number_gt 865
_reflns_number_total 1223
_reflns_threshold_expression 'I > 2\s(I)'
_cod_data_source_file d1ce00623a2.cif
_cod_data_source_block gnp-ab-1-4-dimer_mo
_cod_depositor_comments 'Adding full bibliography for 7243068--7243072.cif.'
_cod_database_code 7243068
_shelx_shelxl_version_number 2018/3
_shelx_space_group_comment
;
The symmetry employed for this shelxl refinement is uniquely defined
by the following loop, which should always be used as a source of
symmetry information in preference to the above space-group names.
They are only intended as comments.
;
_reflns_odcompleteness_completeness 88.21
_reflns_odcompleteness_iscentric 1
_reflns_odcompleteness_theta 30.97
_olex2_refinement_description
;
1. Fixed Uiso
 At 1.2 times of:
  All C(H,H) groups, All N(H) groups
 At 1.5 times of:
  All C(H,H,H) groups
2.a Secondary CH2 refined with riding coordinates:
 C7(H7A,H7B), C6(H6A,H6B)
2.b Aromatic/amide H refined with riding coordinates:
 N4(H4)
2.c Idealised Me refined as rotating group:
 C1(H1A,H1B,H1C)
;
_olex2_submission_special_instructions 'No special instructions were received'
_oxdiff_exptl_absorpt_empirical_details
;
Empirical correction (ABSPACK) includes:
- Absorption correction using spherical harmonics
- Frame scaling
- Detector area scaling
;
_oxdiff_exptl_absorpt_empirical_full_max 1.996
_oxdiff_exptl_absorpt_empirical_full_min 0.739

loop_
_space_group_symop_operation_xyz
'x, y, z'
'-x, y+1/2, -z+1/2'
'-x, -y, -z'
'x, -y-1/2, z-1/2'

loop_
_atom_site_label
_atom_site_type_symbol
_atom_site_fract_x
_atom_site_fract_y
_atom_site_fract_z
_atom_site_U_iso_or_equiv
_atom_site_adp_type
_atom_site_occupancy
_atom_site_site_symmetry_order
_atom_site_calc_flag
_atom_site_refinement_flags_posn
_atom_site_refinement_flags_adp
_atom_site_refinement_flags_occupancy
_atom_site_disorder_assembly
_atom_site_disorder_group
O1 O 0.6587(3) 0.6361(2) 0.3045(4) 0.0290(8) Uani 1 1 d . . . . .
O2 O 0.5132(3) 0.62873(17) 0.7593(4) 0.0284(8) Uani 1 1 d . . . . .
O3 O 0.1603(3) 0.6168(2) 0.5378(4) 0.0326(9) Uani 1 1 d . . . . .
N4 N 0.3166(4) 0.6234(2) 0.0965(5) 0.0247(9) Uani 1 1 d . . . . .
H4 H 0.385026 0.627013 0.000994 0.030 Uiso 1 1 calc R . . . .
C2 C 0.5192(4) 0.6313(2) 0.3839(6) 0.0208(9) Uani 1 1 d . . . . .
C5 C 0.3694(4) 0.6244(2) 0.2846(6) 0.0223(9) Uani 1 1 d . . . . .
C3 C 0.4595(4) 0.6281(2) 0.5837(6) 0.0241(10) Uani 1 1 d . . . . .
C7 C 0.0860(4) 0.5026(3) 0.0381(5) 0.0263(10) Uani 1 1 d . . . . .
H7A H 0.095626 0.473468 0.176474 0.032 Uiso 1 1 calc R . . . .
H7B H 0.151053 0.457967 -0.048824 0.032 Uiso 1 1 calc R . . . .
C4 C 0.2948(4) 0.6219(3) 0.4833(6) 0.0243(9) Uani 1 1 d . . . . .
C6 C 0.1473(4) 0.6163(3) 0.0384(6) 0.0261(10) Uani 1 1 d . . . . .
H6A H 0.129279 0.647156 -0.097799 0.031 Uiso 1 1 calc R . . . .
H6B H 0.086956 0.659460 0.133140 0.031 Uiso 1 1 calc R . . . .
C1 C 0.7883(4) 0.6673(4) 0.4437(6) 0.0382(11) Uani 1 1 d . . . . .
H1A H 0.886420 0.634385 0.401974 0.057 Uiso 1 1 calc GR . . . .
H1B H 0.766024 0.643303 0.579830 0.057 Uiso 1 1 calc GR . . . .
H1C H 0.799471 0.745147 0.442841 0.057 Uiso 1 1 calc GR . . . .

loop_
_atom_site_aniso_label
_atom_site_aniso_U_11
_atom_site_aniso_U_22
_atom_site_aniso_U_33
_atom_site_aniso_U_23
_atom_site_aniso_U_13
_atom_site_aniso_U_12
O1 0.0190(15) 0.0415(17) 0.0265(16) -0.0027(11) -0.0007(11) 0.0017(10)
O2 0.0285(17) 0.0288(16) 0.0278(18) -0.0002(11) -0.0015(12) -0.0026(10)
O3 0.0189(16) 0.0421(18) 0.0371(19) 0.0006(12) 0.0032(12) -0.0041(10)
N4 0.0179(17) 0.0273(18) 0.0291(19) 0.0012(12) 0.0027(13) -0.0027(11)
C2 0.0172(19) 0.0162(17) 0.029(2) -0.0023(13) -0.0035(14) -0.0019(12)
C5 0.025(2) 0.0136(17) 0.029(2) -0.0016(13) 0.0024(15) 0.0013(13)
C3 0.028(2) 0.0175(19) 0.027(2) -0.0023(14) 0.0006(16) 0.0001(13)
C7 0.024(2) 0.024(2) 0.030(2) 0.0007(15) -0.0009(15) 0.0001(14)
C4 0.024(2) 0.0197(18) 0.029(2) 0.0013(14) -0.0013(15) -0.0010(13)
C6 0.020(2) 0.028(2) 0.030(2) 0.0026(15) -0.0026(16) -0.0053(14)
C1 0.021(2) 0.057(3) 0.036(2) 0.0005(19) -0.0013(16) -0.0048(18)

loop_
_atom_type_symbol
_atom_type_description
_atom_type_scat_dispersion_real
_atom_type_scat_dispersion_imag
_atom_type_scat_source
C C 0.0033 0.0016 'International Tables Vol C Tables 4.2.6.8 and 6.1.1.4'
H H 0.0000 0.0000 'International Tables Vol C Tables 4.2.6.8 and 6.1.1.4'
N N 0.0061 0.0033 'International Tables Vol C Tables 4.2.6.8 and 6.1.1.4'
O O 0.0106 0.0060 'International Tables Vol C Tables 4.2.6.8 and 6.1.1.4'

loop_
_geom_angle_atom_site_label_1
_geom_angle_atom_site_label_2
_geom_angle_atom_site_label_3
_geom_angle
_geom_angle_site_symmetry_1
_geom_angle_site_symmetry_3
_geom_angle_publ_flag
C2 O1 C1 115.0(3) . . ?
C5 N4 H4 118.7 . . ?
C5 N4 C6 122.6(3) . . ?
C6 N4 H4 118.7 . . ?
O1 C2 C5 128.5(3) . . ?
O1 C2 C3 136.7(3) . . ?
C5 C2 C3 94.8(3) . . ?
N4 C5 C2 135.4(3) . . ?
N4 C5 C4 134.9(3) . . ?
C2 C5 C4 89.7(3) . . ?
O2 C3 C2 137.8(4) . . ?
O2 C3 C4 135.0(3) . . ?
C2 C3 C4 87.2(3) . . ?
C7 C7 H7A 109.4 3_565 . ?
C7 C7 H7B 109.4 3_565 . ?
H7A C7 H7B 108.0 . . ?
C6 C7 C7 111.4(3) . 3_565 ?
C6 C7 H7A 109.4 . . ?
C6 C7 H7B 109.4 . . ?
O3 C4 C5 135.0(4) . . ?
O3 C4 C3 136.7(4) . . ?
C5 C4 C3 88.3(3) . . ?
N4 C6 C7 112.8(3) . . ?
N4 C6 H6A 109.0 . . ?
N4 C6 H6B 109.0 . . ?
C7 C6 H6A 109.0 . . ?
C7 C6 H6B 109.0 . . ?
H6A C6 H6B 107.8 . . ?
O1 C1 H1A 109.5 . . ?
O1 C1 H1B 109.5 . . ?
O1 C1 H1C 109.5 . . ?
H1A C1 H1B 109.5 . . ?
H1A C1 H1C 109.5 . . ?
H1B C1 H1C 109.5 . . ?

loop_
_geom_bond_atom_site_label_1
_geom_bond_atom_site_label_2
_geom_bond_distance
_geom_bond_site_symmetry_2
_geom_bond_publ_flag
O1 C2 1.318(4) . ?
O1 C1 1.458(4) . ?
O2 C3 1.235(4) . ?
O3 C4 1.213(4) . ?
N4 H4 0.8800 . ?
N4 C5 1.310(5) . ?
N4 C6 1.473(5) . ?
C2 C5 1.409(5) . ?
C2 C3 1.443(5) . ?
C5 C4 1.491(5) . ?
C3 C4 1.524(5) . ?
C7 C7 1.525(7) 3_565 ?
C7 H7A 0.9900 . ?
C7 H7B 0.9900 . ?
C7 C6 1.516(5) . ?
C6 H6A 0.9900 . ?
C6 H6B 0.9900 . ?
C1 H1A 0.9800 . ?
C1 H1B 0.9800 . ?
C1 H1C 0.9800 . ?

loop_
_geom_torsion_atom_site_label_1
_geom_torsion_atom_site_label_2
_geom_torsion_atom_site_label_3
_geom_torsion_atom_site_label_4
_geom_torsion
_geom_torsion_site_symmetry_1
_geom_torsion_site_symmetry_2
_geom_torsion_site_symmetry_3
_geom_torsion_site_symmetry_4
_geom_torsion_publ_flag
O1 C2 C5 N4 -2.3(6) . . . . ?
O1 C2 C5 C4 179.3(3) . . . . ?
O1 C2 C3 O2 0.3(7) . . . . ?
O1 C2 C3 C4 -179.1(4) . . . . ?
O2 C3 C4 O3 1.0(6) . . . . ?
O2 C3 C4 C5 -178.7(4) . . . . ?
N4 C5 C4 O3 1.2(6) . . . . ?
N4 C5 C4 C3 -179.1(3) . . . . ?
C2 C5 C4 O3 179.6(4) . . . . ?
C2 C5 C4 C3 -0.7(2) . . . . ?
C2 C3 C4 O3 -179.6(4) . . . . ?
C2 C3 C4 C5 0.7(2) . . . . ?
C5 N4 C6 C7 -82.9(4) . . . . ?
C5 C2 C3 O2 178.6(4) . . . . ?
C5 C2 C3 C4 -0.7(2) . . . . ?
C3 C2 C5 N4 179.1(3) . . . . ?
C3 C2 C5 C4 0.7(2) . . . . ?
C7 C7 C6 N4 -175.6(3) 3_565 . . . ?
C6 N4 C5 C2 -179.2(3) . . . . ?
C6 N4 C5 C4 -1.5(5) . . . . ?
C1 O1 C2 C5 166.5(3) . . . . ?
C1 O1 C2 C3 -15.5(5) . . . . ?
